data_2005383
loop_
_publ_author_name
'Hirayama, N.'
'Arai, H.'
'Kasai, M.'

_publ_section_title
;
 Structural Studies of Mitomycins. VIII. Mitomycin D Hydrate,
 C~15~H~18~N~4~O~5~.1.5H~2~O
;
_journal_issue 9
_journal_name_full 'Acta Crystallographica Section C'
_journal_page_first 2365
_journal_page_last 2367
_journal_paper_doi 10.1107/S0108270196004350
_journal_volume 52
_journal_year 1996
_chemical_formula_moiety 'C15 H18 N4 O5 , 1.5H2 O'
_chemical_formula_sum 'C15 H23 N4 O6.5'
_chemical_formula_weight 361.35
_space_group_IT_number 92
_symmetry_cell_setting tetragonal
_symmetry_space_group_name_Hall 'P 4abw 2nw'
_symmetry_space_group_name_H-M 'P 41 21 2'
_atom_type_scat_source IntTabIV
_cell_angle_alpha 90
_cell_angle_beta 90
_cell_angle_gamma 90
_cell_formula_units_Z 8
_cell_length_a 9.552(4)
_cell_length_b 9.552(4)
_cell_length_c 36.413(9)
_cell_measurement_reflns_used 25
_cell_measurement_temperature 293(2)
_cell_measurement_theta_max 35
_cell_measurement_theta_min 30
_cell_volume 3322(2)
_computing_cell_refinement 'CAD-4 Software'
_computing_data_collection 'CAD-4 Software (Enraf-Nonius, 1989)'
_computing_data_reduction 'CAD-4 Software'
_computing_molecular_graphics 'ORTEPII (Johnson, 1976)'
_computing_structure_refinement 'TEXSAN (Molecular Structure Corporation, 1992)'
_computing_structure_solution 'SAPI90, DIRDIF'
_diffrn_measurement_device 'Enraf-Nonius CAD-4 Turbo'
_diffrn_measurement_method '\w/2\q scans'
_diffrn_radiation_type CuK\a
_diffrn_radiation_wavelength 1.54184
_diffrn_reflns_av_R_equivalents 0
_diffrn_reflns_limit_h_max 11
_diffrn_reflns_limit_h_min 0
_diffrn_reflns_limit_k_max 8
_diffrn_reflns_limit_k_min 0
_diffrn_reflns_limit_l_max 41
_diffrn_reflns_limit_l_min 0
_diffrn_reflns_number 1903
_diffrn_reflns_theta_max 67.9
_diffrn_standards_decay_% -2.85
_diffrn_standards_interval_time 60
_diffrn_standards_number 3
_exptl_absorpt_coefficient_mu 0.973
_exptl_absorpt_correction_type none
_exptl_crystal_colour 'deep violet'
_exptl_crystal_density_diffrn 1.45
_exptl_crystal_density_method none
_exptl_crystal_description needle
_exptl_crystal_size_max 0.3
_exptl_crystal_size_mid 0.15
_exptl_crystal_size_min 0.15
_refine_diff_density_max 0.34
_refine_diff_density_min -0.30
_refine_ls_extinction_method none
_refine_ls_goodness_of_fit_obs 2.33
_refine_ls_hydrogen_treatment 'H atoms: see text'
_refine_ls_number_parameters 231
_refine_ls_number_reflns 1411
_refine_ls_R_factor_obs 0.055
_refine_ls_shift/esd_max 0.01
_refine_ls_structure_factor_coef F
_refine_ls_weighting_details w=1/\s^2^(F)
_refine_ls_weighting_scheme calc
_refine_ls_wR_factor_obs 0.067
_reflns_number_observed 1411
_reflns_number_total 1903
_reflns_observed_criterion F>3\s(F)
_cod_data_source_file kh1092.cif
_cod_data_source_block kh1092a
_cod_depositor_comments
;
 Marking attached hydrogen atoms.

 Antanas Vaitkus,
 2017-11-30

The following automatic conversions were performed:

'_refine_ls_weighting_scheme' value ' w=1/\s^2^(F)' was changed to
'calc'. New tag '_refine_ls_weighting_details' was created. The value
of the new tag was set to 'w=1/\s^2^(F)'.

Automatic conversion script
Id: cif_fix_values 3143 2015-03-26 13:38:13Z robertas 
;
_cod_original_cell_volume 3322.0(10)
_cod_original_sg_symbol_Hall 'P 43n 2nw'
_cod_database_code 2005383

loop_
_symmetry_equiv_pos_as_xyz
x,y,z
-x,-y,1/2+z
1/2-y,1/2+x,1/4+z
1/2+y,1/2-x,3/4+z
1/2-x,1/2+y,1/4-z
1/2+x,1/2-y,3/4-z
y,x,-z
-y,-x,1/2-z

loop_
_atom_site_label
_atom_site_fract_x
_atom_site_fract_y
_atom_site_fract_z
_atom_site_B_iso_or_equiv
_atom_site_attached_hydrogens
O(5) -.4781(4) -.0742(5) -.8081(1) 4.2(1) 0
O(8) -1.0097(5) .0987(5) -.7898(1) 3.3(1) 0
O(9a) -.8478(5) -.2965(5) -.8841(1) 3.4(1) 0
O(10) -1.1184(5) -.1489(5) -.8934(1) 3.5(1) 0
O(11) -1.2548(6) -.3335(6) -.8780(1) 5.2(1) 0
N(1a) -.7187(6) .0300(6) -.9236(1) 2.7(1) 0
N(4) -.6867(6) -.1285(6) -.8619(1) 2.6(1) 0
N(7) -.8231(6) .1737(6) -.7404(1) 3.4(1) 0
N(11) -1.2461(7) -.2464(7) -.9362(2) 4.8(2) 0
C(1a) -.7380(8) .0945(8) -.9599(2) 3.8(2) 0
C(1) -.7855(7) -.1090(7) -.9207(2) 2.9(2) 0
C(2) -.6280(8) -.0969(7) -.9234(2) 3.1(2) 0
C(3) -.5633(8) -.1257(7) -.8865(2) 3.3(2) 0
C(4a) -.7111(7) -.0625(6) -.8301(2) 2.4(1) 0
C(5) -.5968(7) -.0253(7) -.8035(2) 2.8(2) 0
C(6a) -.5262(7) .1105(7) -.7468(2) 3.9(2) 0
C(6) -.6373(7) .0598(7) -.7732(2) 2.7(2) 0
C(7) -.7752(7) .0976(7) -.7684(2) 2.5(2) 0
C(8a) -.8499(7) -.0313(6) -.8249(2) 2.3(1) 0
C(8) -.8914(7) .0512(7) -.7950(2) 2.5(2) 0
C(9a) -.8195(7) -.1529(7) -.8817(2) 2.8(2) 0
C(9) -.9289(7) -.0631(7) -.8601(2) 2.4(1) 0
C(10) -1.0670(7) -.1381(7) -.8560(2) 3.1(2) 0
C(11) -1.2112(7) -.2521(8) -.9008(2) 3.4(2) 0
O(W1) -.8424(6) -.1242(6) -.0580(1) 5.2(1) 2
O(W2) .0533(7) .053 .50 11.9(3) 2
H(1) -.836 -.134 -.943 3.0 0
H(2) -.831 .134 -.959 3.0 0
H(3) -.699 .034 -.978 3.0 0
H(4) -.675 .173 -.962 3.0 0
H(5) -.596 -.132 -.946 3.0 0
H(6) -.481 -.052 -.876 5.6 0
H(7) -.520 -.205 -.885 5.6 0
H(8) -.485 .216 -.751 5.6 0
H(9) -.458 .040 -.749 3.0 0
H(10) -.555 .096 -.722 3.0 0
H(11) -.751 .228 -.727 3.0 0
H(12) -.919 .210 -.743 5.6 0
H(13) -.865 -.324 -.859 3.0 0
H(14) -.945 .026 -.875 5.6 0
H(15) -1.065 -.236 -.848 3.0 0
H(16) -1.142 -.093 -.842 3.0 0
H(17) -1.191 -.165 -.953 5.6 0
H(18) -1.336 -.289 -.942 3.0 0

loop_
_geom_angle_atom_site_label_1
_geom_angle_atom_site_label_2
_geom_angle_atom_site_label_3
_geom_angle
_geom_angle_publ_flag
C(10) O(10) C(11) 117.4(6) yes
C(1a) N(1a) C(1) 112.8(5) yes
C(1a) N(1a) C(2) 114.8(5) yes
C(1) N(1a) C(2) 61.3(4) yes
C(3) N(4) C(4a) 130.8(6) yes
C(3) N(4) C(9a) 113.0(5) yes
C(4a) N(4) C(9a) 110.3(5) yes
N(1a) C(1) C(2) 59.8(4) yes
N(1a) C(1) C(9a) 114.2(5) yes
C(2) C(1) C(9a) 107.2(6) yes
N(1a) C(2) C(1) 58.9(4) yes
N(1a) C(2) C(3) 113.2(5) yes
C(1) C(2) C(3) 109.7(6) yes
N(4) C(3) C(2) 102.5(6) yes
N(4) C(4a) C(5) 122.9(6) yes
N(4) C(4a) C(8a) 113.0(6) yes
C(5) C(4a) C(8a) 124.2(6) yes
O(5) C(5) C(4a) 119.3(6) yes
O(5) C(5) C(6) 124.7(7) yes
C(4a) C(5) C(6) 115.9(6) yes
C(5) C(6) C(6a) 119.0(6) yes
C(5) C(6) C(7) 120.6(6) yes
C(6a) C(6) C(7) 120.4(6) yes
N(7) C(7) C(6) 124.7(6) yes
N(7) C(7) C(8) 113.0(6) yes
C(6) C(7) C(8) 122.3(6) yes
C(4a) C(8a) C(8) 120.3(6) yes
C(4a) C(8a) C(9) 108.6(6) yes
C(8) C(8a) C(9) 128.9(6) yes
O(8) C(8) C(7) 117.3(6) yes
O(8) C(8) C(8a) 126.0(6) yes
C(7) C(8) C(8a) 116.5(6) yes
O(9a) C(9a) N(4) 110.5(5) yes
O(9a) C(9a) C(1) 104.8(5) yes
O(9a) C(9a) C(9) 116.1(6) yes
N(4) C(9a) C(1) 103.3(5) yes
N(4) C(9a) C(9) 104.0(5) yes
C(1) C(9a) C(9) 117.5(6) yes
C(8a) C(9) C(9a) 101.7(5) yes
C(8a) C(9) C(10) 116.4(5) yes
C(9a) C(9) C(10) 112.0(5) yes
O(10) C(10) C(9) 103.6(5) yes
O(10) C(11) O(11) 123.9(7) yes
O(10) C(11) N(11) 109.1(7) yes
O(11) C(11) N(11) 127.1(7) yes

loop_
_geom_bond_atom_site_label_1
_geom_bond_atom_site_label_2
_geom_bond_distance
_geom_bond_publ_flag
O(5) C(5) 1.238(8) yes
O(8) C(8) 1.232(7) yes
O(9a) C(9a) 1.400(8) yes
O(10) C(10) 1.451(7) yes
O(10) C(11) 1.353(8) yes
O(11) C(11) 1.211(8) yes
N(1a) C(1a) 1.468(8) yes
N(1a) C(1) 1.477(8) yes
N(1a) C(2) 1.491(8) yes
N(4) C(3) 1.481(8) yes
N(4) C(4a) 1.338(7) yes
N(4) C(9a) 1.478(7) yes
N(7) C(7) 1.332(7) yes
N(11) C(11) 1.335(9) yes
C(1) C(2) 1.512(9) yes
C(1) C(9a) 1.516(8) yes
C(2) C(3) 1.505(9) yes
C(4a) C(5) 1.501(9) yes
C(4a) C(8a) 1.373(9) yes
C(5) C(6) 1.424(8) yes
C(6a) C(6) 1.512(9) yes
C(6) C(7) 1.377(9) yes
C(7) C(8) 1.539(8) yes
C(8a) C(8) 1.400(8) yes
C(8a) C(9) 1.520(8) yes
C(9a) C(9) 1.563(9) yes
C(9) C(10) 1.508(9) yes

loop_
_geom_torsion_atom_site_label_1
_geom_torsion_atom_site_label_2
_geom_torsion_atom_site_label_3
_geom_torsion_atom_site_label_4
_geom_torsion
_geom_torsion_publ_flag
O(10) C(10) C(9) C(8a) 178.1(5) yes
C(9) C(10) O(10) C(11) 156.4(6) yes
O(11) C(11) O(10) C(10) 1.0(10) yes
